data_4336371
loop_
_publ_author_name
'Li-Cheng Song'
'Jia-Peng Li'
'Zhao-Jun Xie'
'Hai-Bin Song'

_publ_section_title
;
 Synthesis, Structural Characterization, and Electrochemical Properties of
 Dinuclear Ni/Mn Model Complexes for the Active Site of
 [NiFe]-Hydrogenases
;
_journal_name_full 'Inorganic Chemistry'
_journal_page_first 11618
_journal_page_last 11626
_journal_paper_doi 10.1021/ic401978h
_journal_volume 52
_journal_year 2013
_chemical_formula_sum 'C39 H39 Br Mn N Ni O3 P2 S2'
_chemical_formula_weight 889.33
_chemical_name_systematic
; 
 ? 
;
_space_group_IT_number 14
_symmetry_cell_setting monoclinic
_symmetry_space_group_name_Hall '-P 2yn'
_symmetry_space_group_name_H-M 'P 1 21/n 1'
_atom_sites_solution_hydrogens geom
_atom_sites_solution_primary direct
_atom_sites_solution_secondary difmap
_audit_creation_method SHELXL-97
_cell_angle_alpha 90.00
_cell_angle_beta 99.098(3)
_cell_angle_gamma 90.00
_cell_formula_units_Z 4
_cell_length_a 11.995(3)
_cell_length_b 17.737(4)
_cell_length_c 18.622(4)
_cell_measurement_reflns_used 13914
_cell_measurement_temperature 113(2)
_cell_measurement_theta_max 27.9
_cell_measurement_theta_min 1.6
_cell_volume 3912.1(16)
_computing_cell_refinement CrystalClear
_computing_data_collection CrystalClear
_computing_data_reduction CrystalClear
_computing_molecular_graphics 'Bruker SHELXTL'
_computing_publication_material 'CrystalStructure 3.8'
_computing_structure_refinement 'SHELXL-97 (Sheldrick, 1997)'
_computing_structure_solution 'SHELXS-97 (Sheldrick, 1990)'
_diffrn_ambient_temperature 113(2)
_diffrn_detector_area_resol_mean 14.22
_diffrn_measured_fraction_theta_full 0.994
_diffrn_measured_fraction_theta_max 0.994
_diffrn_measurement_device_type 'Rigaku Saturn724 CCD'
_diffrn_measurement_method '\w and \f scans'
_diffrn_radiation_monochromator multilayer
_diffrn_radiation_source 'rotating anode'
_diffrn_radiation_type MoK\a
_diffrn_radiation_wavelength 0.71073
_diffrn_reflns_av_R_equivalents 0.0454
_diffrn_reflns_av_sigmaI/netI 0.0408
_diffrn_reflns_limit_h_max 15
_diffrn_reflns_limit_h_min -15
_diffrn_reflns_limit_k_max 23
_diffrn_reflns_limit_k_min -23
_diffrn_reflns_limit_l_max 23
_diffrn_reflns_limit_l_min -24
_diffrn_reflns_number 39505
_diffrn_reflns_theta_full 27.87
_diffrn_reflns_theta_max 27.87
_diffrn_reflns_theta_min 1.60
_diffrn_standards_decay_% 0
_diffrn_standards_interval_count 0
_diffrn_standards_interval_time 0
_diffrn_standards_number 0
_exptl_absorpt_coefficient_mu 2.051
_exptl_absorpt_correction_T_max 0.7909
_exptl_absorpt_correction_T_min 0.6844
_exptl_absorpt_correction_type multi-scan
_exptl_absorpt_process_details CrystalClear
_exptl_crystal_colour Colorless
_exptl_crystal_density_diffrn 1.510
_exptl_crystal_description Prism
_exptl_crystal_F_000 1816
_exptl_crystal_size_max 0.20
_exptl_crystal_size_mid 0.18
_exptl_crystal_size_min 0.12
_refine_diff_density_max 1.390
_refine_diff_density_min -0.706
_refine_diff_density_rms 0.087
_refine_ls_extinction_method none
_refine_ls_goodness_of_fit_ref 1.076
_refine_ls_hydrogen_treatment constr
_refine_ls_matrix_type full
_refine_ls_number_parameters 454
_refine_ls_number_reflns 9277
_refine_ls_number_restraints 0
_refine_ls_restrained_S_all 1.076
_refine_ls_R_factor_all 0.0527
_refine_ls_R_factor_gt 0.0471
_refine_ls_shift/su_max 0.002
_refine_ls_shift/su_mean 0.000
_refine_ls_structure_factor_coef Fsqd
_refine_ls_weighting_details 'calc w=1/[\s^2^(Fo^2^)+(0.0531P)^2^+4.2463P] where P=(Fo^2^+2Fc^2^)/3'
_refine_ls_weighting_scheme calc
_refine_ls_wR_factor_gt 0.1143
_refine_ls_wR_factor_ref 0.1177
_reflns_number_gt 8421
_reflns_number_total 9277
_reflns_threshold_expression >2sigma(I)
_cod_data_source_file ic401978h_si_003_5.cif
_cod_data_source_block 9
_cod_original_cell_volume 3912.1(15)
_cod_database_code 4336371

loop_
_symmetry_equiv_pos_as_xyz
'x, y, z'
'-x+1/2, y+1/2, -z+1/2'
'-x, -y, -z'
'x-1/2, -y-1/2, z-1/2'

loop_
_atom_site_label
_atom_site_type_symbol
_atom_site_fract_x
_atom_site_fract_y
_atom_site_fract_z
_atom_site_U_iso_or_equiv
_atom_site_adp_type
_atom_site_occupancy
_atom_site_symmetry_multiplicity
_atom_site_calc_flag
_atom_site_refinement_flags
Ni1 Ni 0.47166(3) 0.78916(2) 0.12065(2) 0.02181(10) Uani 1 1 d .
Mn1 Mn 0.71075(4) 0.73909(3) 0.10236(3) 0.02529(11) Uani 1 1 d .
Br1 Br 0.57227(3) 0.647924(17) 0.149445(18) 0.03121(9) Uani 1 1 d .
P1 P 0.36907(6) 0.80441(4) 0.20523(4) 0.02135(15) Uani 1 1 d .
P2 P 0.29937(6) 0.78011(4) 0.06912(4) 0.02147(16) Uani 1 1 d .
S1 S 0.54863(6) 0.78013(4) 0.02020(4) 0.02585(16) Uani 1 1 d .
S2 S 0.63804(6) 0.83567(4) 0.17007(4) 0.02424(15) Uani 1 1 d .
O1 O 0.7799(2) 0.62398(15) 0.00396(16) 0.0477(7) Uani 1 1 d .
O2 O 0.8759(2) 0.84089(14) 0.05458(14) 0.0378(5) Uani 1 1 d .
O3 O 0.8858(2) 0.68097(15) 0.21879(16) 0.0501(7) Uani 1 1 d .
N1 N 0.2454(2) 0.79963(14) 0.14600(13) 0.0226(5) Uani 1 1 d .
C1 C 0.7497(3) 0.66777(19) 0.0418(2) 0.0341(7) Uani 1 1 d .
C2 C 0.8099(3) 0.80268(18) 0.07307(18) 0.0295(7) Uani 1 1 d .
C3 C 0.8175(3) 0.70476(18) 0.1745(2) 0.0338(7) Uani 1 1 d .
C4 C 0.5652(3) 0.8782(2) -0.00714(19) 0.0365(7) Uani 1 1 d .
H4A H 0.4918 0.9046 -0.0107 0.044 Uiso 1 1 calc R
H4B H 0.6198 0.9041 0.0303 0.044 Uiso 1 1 calc R
C5 C 0.6062(4) 0.8820(2) -0.0788(2) 0.0490(10) Uani 1 1 d .
H5A H 0.6788 0.8558 -0.0753 0.074 Uiso 1 1 calc R
H5B H 0.6157 0.9349 -0.0920 0.074 Uiso 1 1 calc R
H5C H 0.5510 0.8578 -0.1162 0.074 Uiso 1 1 calc R
C6 C 0.6649(3) 0.81532(19) 0.26752(17) 0.0309(7) Uani 1 1 d .
H6A H 0.6055 0.8390 0.2914 0.037 Uiso 1 1 calc R
H6B H 0.6623 0.7602 0.2753 0.037 Uiso 1 1 calc R
C7 C 0.7800(3) 0.8456(2) 0.3012(2) 0.0407(8) Uani 1 1 d .
H7A H 0.8388 0.8205 0.2790 0.061 Uiso 1 1 calc R
H7B H 0.7924 0.8357 0.3537 0.061 Uiso 1 1 calc R
H7C H 0.7828 0.9000 0.2928 0.061 Uiso 1 1 calc R
C8 C 0.3698(2) 0.72817(17) 0.27006(16) 0.0235(6) Uani 1 1 d .
C9 C 0.4327(2) 0.73164(18) 0.33972(16) 0.0271(6) Uani 1 1 d .
H9 H 0.4697 0.7771 0.3566 0.033 Uiso 1 1 calc R
C10 C 0.4411(3) 0.66876(19) 0.38396(18) 0.0333(7) Uani 1 1 d .
H10 H 0.4841 0.6711 0.4313 0.040 Uiso 1 1 calc R
C11 C 0.3874(3) 0.60239(19) 0.35988(18) 0.0326(7) Uani 1 1 d .
H11 H 0.3934 0.5595 0.3908 0.039 Uiso 1 1 calc R
C12 C 0.3252(3) 0.59844(18) 0.29129(18) 0.0305(7) Uani 1 1 d .
H12 H 0.2876 0.5530 0.2750 0.037 Uiso 1 1 calc R
C13 C 0.3175(3) 0.66057(17) 0.24603(17) 0.0277(6) Uani 1 1 d .
H13 H 0.2763 0.6572 0.1982 0.033 Uiso 1 1 calc R
C14 C 0.3799(2) 0.89294(17) 0.25525(16) 0.0248(6) Uani 1 1 d .
C15 C 0.4384(3) 0.95192(17) 0.22749(18) 0.0295(6) Uani 1 1 d .
H15 H 0.4666 0.9453 0.1830 0.035 Uiso 1 1 calc R
C16 C 0.4552(3) 1.01987(18) 0.26467(19) 0.0349(7) Uani 1 1 d .
H16 H 0.4961 1.0593 0.2462 0.042 Uiso 1 1 calc R
C17 C 0.4123(3) 1.03015(19) 0.32864(19) 0.0355(7) Uani 1 1 d .
H17 H 0.4242 1.0764 0.3544 0.043 Uiso 1 1 calc R
C18 C 0.3519(3) 0.97273(19) 0.35501(17) 0.0317(7) Uani 1 1 d .
H18 H 0.3206 0.9805 0.3982 0.038 Uiso 1 1 calc R
C19 C 0.3366(2) 0.90415(18) 0.31926(16) 0.0275(6) Uani 1 1 d .
H19 H 0.2964 0.8648 0.3385 0.033 Uiso 1 1 calc R
C20 C 0.2342(2) 0.69433(16) 0.02935(16) 0.0238(6) Uani 1 1 d .
C21 C 0.2998(3) 0.63160(17) 0.02079(17) 0.0279(6) Uani 1 1 d .
H21 H 0.3790 0.6328 0.0370 0.034 Uiso 1 1 calc R
C22 C 0.2489(3) 0.56650(18) -0.01182(19) 0.0336(7) Uani 1 1 d .
H22 H 0.2940 0.5239 -0.0188 0.040 Uiso 1 1 calc R
C23 C 0.1332(3) 0.56382(18) -0.03397(17) 0.0322(7) Uani 1 1 d .
H23 H 0.0990 0.5193 -0.0557 0.039 Uiso 1 1 calc R
C24 C 0.0679(3) 0.62562(19) -0.02441(17) 0.0319(7) Uani 1 1 d .
H24 H -0.0117 0.6234 -0.0387 0.038 Uiso 1 1 calc R
C25 C 0.1171(3) 0.69066(18) 0.00578(17) 0.0301(7) Uani 1 1 d .
H25 H 0.0716 0.7336 0.0107 0.036 Uiso 1 1 calc R
C26 C 0.2491(3) 0.85175(17) 0.00274(17) 0.0258(6) Uani 1 1 d .
C27 C 0.2529(3) 0.83799(19) -0.07134(18) 0.0355(7) Uani 1 1 d .
H27 H 0.2750 0.7899 -0.0866 0.043 Uiso 1 1 calc R
C28 C 0.2243(3) 0.8948(2) -0.12179(19) 0.0426(8) Uani 1 1 d .
H28 H 0.2274 0.8856 -0.1717 0.051 Uiso 1 1 calc R
C29 C 0.1911(3) 0.9649(2) -0.1002(2) 0.0424(8) Uani 1 1 d .
H29 H 0.1710 1.0037 -0.1351 0.051 Uiso 1 1 calc R
C30 C 0.1876(3) 0.9781(2) -0.0277(2) 0.0438(9) Uani 1 1 d .
H30 H 0.1645 1.0261 -0.0128 0.053 Uiso 1 1 calc R
C31 C 0.2170(3) 0.92231(18) 0.02392(18) 0.0333(7) Uani 1 1 d .
H31 H 0.2153 0.9325 0.0738 0.040 Uiso 1 1 calc R
C32 C 0.1256(2) 0.79282(18) 0.15591(17) 0.0266(6) Uani 1 1 d .
H32A H 0.1064 0.7387 0.1585 0.032 Uiso 1 1 calc R
H32B H 0.0773 0.8144 0.1128 0.032 Uiso 1 1 calc R
C33 C 0.0990(2) 0.83164(17) 0.22298(16) 0.0252(6) Uani 1 1 d .
C34 C 0.0696(3) 0.90793(18) 0.22125(17) 0.0285(6) Uani 1 1 d .
H34 H 0.0667 0.9355 0.1772 0.034 Uiso 1 1 calc R
C35 C 0.0449(3) 0.94380(18) 0.28254(18) 0.0316(7) Uani 1 1 d .
H35 H 0.0258 0.9958 0.2802 0.038 Uiso 1 1 calc R
C36 C 0.0474(2) 0.90511(19) 0.34755(17) 0.0295(6) Uani 1 1 d .
C37 C 0.0748(3) 0.82861(18) 0.34911(17) 0.0288(6) Uani 1 1 d .
H37 H 0.0767 0.8010 0.3930 0.035 Uiso 1 1 calc R
C38 C 0.0994(3) 0.79236(18) 0.28730(17) 0.0284(6) Uani 1 1 d .
H38 H 0.1166 0.7400 0.2892 0.034 Uiso 1 1 calc R
C39 C 0.0179(3) 0.9439(2) 0.41317(19) 0.0378(8) Uani 1 1 d .
H39A H 0.0497 0.9949 0.4163 0.057 Uiso 1 1 calc R
H39B H 0.0492 0.9154 0.4568 0.057 Uiso 1 1 calc R
H39C H -0.0643 0.9468 0.4095 0.057 Uiso 1 1 calc R

loop_
_atom_site_aniso_label
_atom_site_aniso_U_11
_atom_site_aniso_U_22
_atom_site_aniso_U_33
_atom_site_aniso_U_23
_atom_site_aniso_U_13
_atom_site_aniso_U_12
Ni1 0.01767(18) 0.02490(19) 0.0221(2) -0.00380(15) 0.00087(14) -0.00009(13)
Mn1 0.0217(2) 0.0241(2) 0.0297(3) -0.00104(18) 0.00311(18) 0.00137(17)
Br1 0.02802(16) 0.02565(16) 0.0391(2) 0.00159(13) 0.00273(13) -0.00294(11)
P1 0.0189(3) 0.0238(3) 0.0203(4) -0.0029(3) -0.0001(3) 0.0000(3)
P2 0.0190(3) 0.0234(3) 0.0208(4) -0.0023(3) -0.0008(3) 0.0002(3)
S1 0.0261(4) 0.0286(4) 0.0229(4) -0.0028(3) 0.0041(3) 0.0007(3)
S2 0.0204(3) 0.0251(3) 0.0261(4) -0.0029(3) 0.0003(3) -0.0010(3)
O1 0.0424(14) 0.0440(15) 0.0588(17) -0.0177(13) 0.0147(13) 0.0055(12)
O2 0.0295(12) 0.0397(13) 0.0447(14) 0.0077(11) 0.0070(11) -0.0004(10)
O3 0.0415(15) 0.0383(14) 0.0630(18) 0.0067(13) -0.0147(13) 0.0067(12)
N1 0.0182(11) 0.0276(12) 0.0206(12) -0.0030(10) -0.0008(9) -0.0004(9)
C1 0.0257(15) 0.0298(16) 0.046(2) -0.0011(15) 0.0040(14) 0.0010(13)
C2 0.0293(16) 0.0274(15) 0.0307(17) -0.0023(13) 0.0011(13) 0.0088(12)
C3 0.0259(15) 0.0300(16) 0.045(2) -0.0017(15) 0.0037(14) 0.0007(12)
C4 0.0415(19) 0.0337(17) 0.0335(18) 0.0043(14) 0.0035(15) 0.0003(14)
C5 0.056(2) 0.052(2) 0.041(2) 0.0084(18) 0.0107(18) -0.0060(19)
C6 0.0303(16) 0.0345(16) 0.0261(16) -0.0036(13) -0.0009(13) -0.0032(13)
C7 0.0308(17) 0.054(2) 0.0345(19) -0.0066(16) -0.0045(14) -0.0030(15)
C8 0.0209(13) 0.0264(14) 0.0227(15) -0.0030(11) 0.0021(11) 0.0003(11)
C9 0.0243(14) 0.0316(16) 0.0248(15) -0.0018(12) 0.0019(12) -0.0029(12)
C10 0.0360(17) 0.0387(18) 0.0231(16) 0.0017(14) -0.0022(13) -0.0052(14)
C11 0.0329(16) 0.0333(17) 0.0321(17) 0.0059(14) 0.0067(13) 0.0012(13)
C12 0.0303(15) 0.0259(15) 0.0345(17) -0.0017(13) 0.0028(13) -0.0027(12)
C13 0.0265(14) 0.0285(15) 0.0259(16) -0.0049(12) -0.0022(12) -0.0014(12)
C14 0.0208(13) 0.0275(14) 0.0247(15) -0.0035(12) -0.0011(11) 0.0013(11)
C15 0.0308(15) 0.0256(15) 0.0312(17) -0.0010(13) 0.0024(13) 0.0022(12)
C16 0.0361(17) 0.0243(15) 0.042(2) -0.0017(14) 0.0003(15) -0.0015(13)
C17 0.0391(18) 0.0281(16) 0.0343(18) -0.0058(14) -0.0096(14) 0.0054(13)
C18 0.0304(16) 0.0356(17) 0.0267(16) -0.0080(13) -0.0029(13) 0.0082(13)
C19 0.0234(14) 0.0313(15) 0.0263(15) -0.0043(13) -0.0006(12) 0.0011(12)
C20 0.0235(14) 0.0246(14) 0.0220(14) -0.0007(11) -0.0001(11) -0.0015(11)
C21 0.0254(14) 0.0268(15) 0.0302(16) 0.0003(13) 0.0001(12) -0.0016(12)
C22 0.0373(17) 0.0234(15) 0.0400(19) -0.0029(14) 0.0061(15) -0.0026(13)
C23 0.0358(17) 0.0300(16) 0.0286(17) 0.0013(13) -0.0015(13) -0.0105(13)
C24 0.0284(15) 0.0366(17) 0.0271(16) 0.0012(14) -0.0068(12) -0.0074(13)
C25 0.0278(15) 0.0313(16) 0.0280(16) -0.0020(13) -0.0052(12) 0.0009(12)
C26 0.0249(14) 0.0261(14) 0.0257(15) 0.0001(12) 0.0013(12) -0.0014(11)
C27 0.0454(19) 0.0302(16) 0.0299(17) 0.0016(14) 0.0030(15) 0.0012(14)
C28 0.056(2) 0.045(2) 0.0260(17) 0.0054(15) 0.0052(16) -0.0019(18)
C29 0.050(2) 0.0363(18) 0.039(2) 0.0136(16) 0.0006(16) -0.0003(16)
C30 0.058(2) 0.0275(17) 0.046(2) 0.0053(15) 0.0082(18) 0.0057(16)
C31 0.0425(18) 0.0276(15) 0.0297(17) 0.0001(13) 0.0055(14) 0.0020(13)
C32 0.0195(13) 0.0332(16) 0.0263(16) -0.0020(13) 0.0014(11) -0.0003(11)
C33 0.0186(13) 0.0313(15) 0.0253(15) -0.0005(12) 0.0022(11) 0.0013(11)
C34 0.0267(14) 0.0297(15) 0.0290(16) 0.0051(13) 0.0040(12) 0.0005(12)
C35 0.0277(15) 0.0301(16) 0.0376(18) 0.0007(14) 0.0074(13) 0.0017(12)
C36 0.0225(14) 0.0360(16) 0.0301(16) -0.0044(14) 0.0041(12) -0.0006(12)
C37 0.0264(14) 0.0331(16) 0.0275(16) 0.0029(13) 0.0061(12) 0.0000(12)
C38 0.0244(14) 0.0287(15) 0.0319(17) 0.0006(13) 0.0041(12) 0.0004(12)
C39 0.0335(17) 0.0443(19) 0.0356(19) -0.0084(16) 0.0055(14) 0.0038(15)

loop_
_atom_type_symbol
_atom_type_description
_atom_type_scat_dispersion_real
_atom_type_scat_dispersion_imag
_atom_type_scat_source
C C 0.0033 0.0016 'International Tables Vol C Tables 4.2.6.8 and 6.1.1.4'
H H 0.0000 0.0000 'International Tables Vol C Tables 4.2.6.8 and 6.1.1.4'
N N 0.0061 0.0033 'International Tables Vol C Tables 4.2.6.8 and 6.1.1.4'
O O 0.0106 0.0060 'International Tables Vol C Tables 4.2.6.8 and 6.1.1.4'
P P 0.1023 0.0942 'International Tables Vol C Tables 4.2.6.8 and 6.1.1.4'
S S 0.1246 0.1234 'International Tables Vol C Tables 4.2.6.8 and 6.1.1.4'
Br Br -0.2901 2.4595 'International Tables Vol C Tables 4.2.6.8 and 6.1.1.4'
Mn Mn 0.3368 0.7283 'International Tables Vol C Tables 4.2.6.8 and 6.1.1.4'
Ni Ni 0.3393 1.1124 'International Tables Vol C Tables 4.2.6.8 and 6.1.1.4'

loop_
_geom_angle_atom_site_label_1
_geom_angle_atom_site_label_2
_geom_angle_atom_site_label_3
_geom_angle
P2 Ni1 P1 73.50(3)
P2 Ni1 S1 96.75(3)
P1 Ni1 S1 169.45(3)
P2 Ni1 S2 162.48(3)
P1 Ni1 S2 103.25(3)
S1 Ni1 S2 84.82(3)
P2 Ni1 Br1 112.05(3)
P1 Ni1 Br1 104.50(3)
S1 Ni1 Br1 82.67(2)
S2 Ni1 Br1 85.47(3)
P2 Ni1 Mn1 141.26(3)
P1 Ni1 Mn1 139.93(3)
S1 Ni1 Mn1 50.62(2)
S2 Ni1 Mn1 50.19(2)
Br1 Ni1 Mn1 51.683(12)
C2 Mn1 C1 90.07(15)
C2 Mn1 C3 90.71(15)
C1 Mn1 C3 90.32(15)
C2 Mn1 S2 91.42(10)
C1 Mn1 S2 172.34(11)
C3 Mn1 S2 97.17(11)
C2 Mn1 S1 97.22(10)
C1 Mn1 S1 94.47(11)
C3 Mn1 S1 170.71(11)
S2 Mn1 S1 77.89(3)
C2 Mn1 Br1 177.83(11)
C1 Mn1 Br1 90.99(11)
C3 Mn1 Br1 87.39(11)
S2 Mn1 Br1 87.78(3)
S1 Mn1 Br1 84.58(3)
C2 Mn1 Ni1 121.98(10)
C1 Mn1 Ni1 127.60(10)
C3 Mn1 Ni1 125.35(11)
S2 Mn1 Ni1 45.94(2)
S1 Mn1 Ni1 45.86(2)
Br1 Mn1 Ni1 58.597(18)
Mn1 Br1 Ni1 69.72(2)
N1 P1 C8 107.80(13)
N1 P1 C14 111.02(13)
C8 P1 C14 108.09(14)
N1 P1 Ni1 93.42(9)
C8 P1 Ni1 116.64(10)
C14 P1 Ni1 118.52(10)
N1 P1 P2 40.67(8)
C8 P1 P2 119.81(10)
C14 P1 P2 129.32(10)
Ni1 P1 P2 52.87(3)
N1 P2 C26 107.63(13)
N1 P2 C20 108.55(13)
C26 P2 C20 103.57(14)
N1 P2 Ni1 94.39(9)
C26 P2 Ni1 116.56(10)
C20 P2 Ni1 124.64(10)
N1 P2 P1 40.88(8)
C26 P2 P1 125.18(10)
C20 P2 P1 126.42(10)
Ni1 P2 P1 53.63(2)
C4 S1 Ni1 104.10(11)
C4 S1 Mn1 110.73(12)
Ni1 S1 Mn1 83.52(3)
C6 S2 Ni1 110.11(11)
C6 S2 Mn1 111.29(11)
Ni1 S2 Mn1 83.88(3)
C32 N1 P2 126.50(19)
C32 N1 P1 133.2(2)
P2 N1 P1 98.45(12)
O1 C1 Mn1 176.5(3)
O2 C2 Mn1 177.3(3)
O3 C3 Mn1 177.7(3)
C5 C4 S1 110.9(3)
C5 C4 H4A 109.5
S1 C4 H4A 109.5
C5 C4 H4B 109.5
S1 C4 H4B 109.5
H4A C4 H4B 108.1
C4 C5 H5A 109.5
C4 C5 H5B 109.5
H5A C5 H5B 109.5
C4 C5 H5C 109.5
H5A C5 H5C 109.5
H5B C5 H5C 109.5
C7 C6 S2 110.2(2)
C7 C6 H6A 109.6
S2 C6 H6A 109.6
C7 C6 H6B 109.6
S2 C6 H6B 109.6
H6A C6 H6B 108.1
C6 C7 H7A 109.5
C6 C7 H7B 109.5
H7A C7 H7B 109.5
C6 C7 H7C 109.5
H7A C7 H7C 109.5
H7B C7 H7C 109.5
C13 C8 C9 119.1(3)
C13 C8 P1 118.3(2)
C9 C8 P1 122.1(2)
C10 C9 C8 119.8(3)
C10 C9 H9 120.1
C8 C9 H9 120.1
C9 C10 C11 120.5(3)
C9 C10 H10 119.7
C11 C10 H10 119.7
C12 C11 C10 120.1(3)
C12 C11 H11 120.0
C10 C11 H11 120.0
C11 C12 C13 120.0(3)
C11 C12 H12 120.0
C13 C12 H12 120.0
C12 C13 C8 120.5(3)
C12 C13 H13 119.8
C8 C13 H13 119.8
C19 C14 C15 119.1(3)
C19 C14 P1 123.8(2)
C15 C14 P1 117.0(2)
C16 C15 C14 120.3(3)
C16 C15 H15 119.8
C14 C15 H15 119.8
C17 C16 C15 120.0(3)
C17 C16 H16 120.0
C15 C16 H16 120.0
C16 C17 C18 119.7(3)
C16 C17 H17 120.1
C18 C17 H17 120.1
C17 C18 C19 120.9(3)
C17 C18 H18 119.6
C19 C18 H18 119.6
C18 C19 C14 120.0(3)
C18 C19 H19 120.0
C14 C19 H19 120.0
C21 C20 C25 119.0(3)
C21 C20 P2 120.3(2)
C25 C20 P2 120.7(2)
C20 C21 C22 119.7(3)
C20 C21 H21 120.1
C22 C21 H21 120.1
C23 C22 C21 120.4(3)
C23 C22 H22 119.8
C21 C22 H22 119.8
C24 C23 C22 119.9(3)
C24 C23 H23 120.0
C22 C23 H23 120.0
C25 C24 C23 120.3(3)
C25 C24 H24 119.9
C23 C24 H24 119.9
C24 C25 C20 120.7(3)
C24 C25 H25 119.7
C20 C25 H25 119.7
C31 C26 C27 119.3(3)
C31 C26 P2 121.2(2)
C27 C26 P2 119.3(2)
C28 C27 C26 119.7(3)
C28 C27 H27 120.1
C26 C27 H27 120.1
C27 C28 C29 120.6(3)
C27 C28 H28 119.7
C29 C28 H28 119.7
C30 C29 C28 119.5(3)
C30 C29 H29 120.3
C28 C29 H29 120.3
C29 C30 C31 121.0(3)
C29 C30 H30 119.5
C31 C30 H30 119.5
C26 C31 C30 120.0(3)
C26 C31 H31 120.0
C30 C31 H31 120.0
N1 C32 C33 113.8(2)
N1 C32 H32A 108.8
C33 C32 H32A 108.8
N1 C32 H32B 108.8
C33 C32 H32B 108.8
H32A C32 H32B 107.7
C38 C33 C34 118.3(3)
C38 C33 C32 121.1(3)
C34 C33 C32 120.7(3)
C35 C34 C33 120.9(3)
C35 C34 H34 119.5
C33 C34 H34 119.5
C34 C35 C36 121.1(3)
C34 C35 H35 119.5
C36 C35 H35 119.5
C35 C36 C37 118.1(3)
C35 C36 C39 120.8(3)
C37 C36 C39 121.1(3)
C38 C37 C36 120.9(3)
C38 C37 H37 119.6
C36 C37 H37 119.6
C33 C38 C37 120.7(3)
C33 C38 H38 119.6
C37 C38 H38 119.6
C36 C39 H39A 109.5
C36 C39 H39B 109.5
H39A C39 H39B 109.5
C36 C39 H39C 109.5
H39A C39 H39C 109.5
H39B C39 H39C 109.5

loop_
_geom_bond_atom_site_label_1
_geom_bond_atom_site_label_2
_geom_bond_distance
Ni1 P2 2.1425(9)
Ni1 P1 2.1637(9)
Ni1 S1 2.2188(9)
Ni1 S2 2.2203(9)
Ni1 Br1 2.7955(7)
Ni1 Mn1 3.0722(9)
Mn1 C2 1.786(3)
Mn1 C1 1.805(3)
Mn1 C3 1.808(4)
Mn1 S2 2.3733(9)
Mn1 S1 2.3899(10)
Mn1 Br1 2.5697(7)
P1 N1 1.705(2)
P1 C8 1.812(3)
P1 C14 1.820(3)
P1 P2 2.5766(12)
P2 N1 1.698(3)
P2 C26 1.809(3)
P2 C20 1.814(3)
S1 C4 1.832(3)
S2 C6 1.828(3)
O1 C1 1.145(4)
O2 C2 1.137(4)
O3 C3 1.148(4)
N1 C32 1.482(4)
C4 C5 1.496(5)
C4 H4A 0.9900
C4 H4B 0.9900
C5 H5A 0.9800
C5 H5B 0.9800
C5 H5C 0.9800
C6 C7 1.521(4)
C6 H6A 0.9900
C6 H6B 0.9900
C7 H7A 0.9800
C7 H7B 0.9800
C7 H7C 0.9800
C8 C13 1.394(4)
C8 C9 1.395(4)
C9 C10 1.381(5)
C9 H9 0.9500
C10 C11 1.382(5)
C10 H10 0.9500
C11 C12 1.375(5)
C11 H11 0.9500
C12 C13 1.382(4)
C12 H12 0.9500
C13 H13 0.9500
C14 C19 1.388(4)
C14 C15 1.403(4)
C15 C16 1.389(4)
C15 H15 0.9500
C16 C17 1.382(5)
C16 H16 0.9500
C17 C18 1.384(5)
C17 H17 0.9500
C18 C19 1.385(4)
C18 H18 0.9500
C19 H19 0.9500
C20 C21 1.386(4)
C20 C25 1.405(4)
C21 C22 1.399(4)
C21 H21 0.9500
C22 C23 1.385(5)
C22 H22 0.9500
C23 C24 1.375(5)
C23 H23 0.9500
C24 C25 1.375(4)
C24 H24 0.9500
C25 H25 0.9500
C26 C31 1.385(4)
C26 C27 1.409(4)
C27 C28 1.383(5)
C27 H27 0.9500
C28 C29 1.385(5)
C28 H28 0.9500
C29 C30 1.377(5)
C29 H29 0.9500
C30 C31 1.385(5)
C30 H30 0.9500
C31 H31 0.9500
C32 C33 1.504(4)
C32 H32A 0.9900
C32 H32B 0.9900
C33 C38 1.385(4)
C33 C34 1.397(4)
C34 C35 1.379(4)
C34 H34 0.9500
C35 C36 1.388(5)
C35 H35 0.9500
C36 C37 1.395(4)
C36 C39 1.492(4)
C37 C38 1.390(4)
C37 H37 0.9500
C38 H38 0.9500
C39 H39A 0.9800
C39 H39B 0.9800
C39 H39C 0.9800

loop_
_geom_torsion_atom_site_label_1
_geom_torsion_atom_site_label_2
_geom_torsion_atom_site_label_3
_geom_torsion_atom_site_label_4
_geom_torsion
P2 Ni1 Mn1 C2 105.19(13)
P1 Ni1 Mn1 C2 -113.87(13)
S1 Ni1 Mn1 C2 66.46(13)
S2 Ni1 Mn1 C2 -55.70(13)
Br1 Ni1 Mn1 C2 -177.54(13)
P2 Ni1 Mn1 C1 -13.66(15)
P1 Ni1 Mn1 C1 127.27(15)
S1 Ni1 Mn1 C1 -52.40(15)
S2 Ni1 Mn1 C1 -174.56(15)
Br1 Ni1 Mn1 C1 63.60(14)
P2 Ni1 Mn1 C3 -137.37(13)
P1 Ni1 Mn1 C3 3.56(14)
S1 Ni1 Mn1 C3 -176.11(13)
S2 Ni1 Mn1 C3 61.74(13)
Br1 Ni1 Mn1 C3 -60.11(13)
P2 Ni1 Mn1 S2 160.89(5)
P1 Ni1 Mn1 S2 -58.17(5)
S1 Ni1 Mn1 S2 122.16(4)
Br1 Ni1 Mn1 S2 -121.84(3)
P2 Ni1 Mn1 S1 38.73(5)
P1 Ni1 Mn1 S1 179.67(5)
S2 Ni1 Mn1 S1 -122.16(4)
Br1 Ni1 Mn1 S1 116.00(3)
P2 Ni1 Mn1 Br1 -77.27(5)
P1 Ni1 Mn1 Br1 63.67(4)
S1 Ni1 Mn1 Br1 -116.00(3)
S2 Ni1 Mn1 Br1 121.84(3)
C2 Mn1 Br1 Ni1 106(3)
C1 Mn1 Br1 Ni1 -134.78(11)
C3 Mn1 Br1 Ni1 134.94(11)
S2 Mn1 Br1 Ni1 37.65(2)
S1 Mn1 Br1 Ni1 -40.38(2)
P2 Ni1 Br1 Mn1 138.81(3)
P1 Ni1 Br1 Mn1 -143.42(3)
S1 Ni1 Br1 Mn1 44.46(2)
S2 Ni1 Br1 Mn1 -40.89(3)
P2 Ni1 P1 N1 -3.35(9)
S1 Ni1 P1 N1 19.5(2)
S2 Ni1 P1 N1 158.83(9)
Br1 Ni1 P1 N1 -112.49(9)
Mn1 Ni1 P1 N1 -159.07(9)
P2 Ni1 P1 C8 108.53(11)
S1 Ni1 P1 C8 131.4(2)
S2 Ni1 P1 C8 -89.29(11)
Br1 Ni1 P1 C8 -0.61(11)
Mn1 Ni1 P1 C8 -47.19(12)
P2 Ni1 P1 C14 -119.55(11)
S1 Ni1 P1 C14 -96.7(2)
S2 Ni1 P1 C14 42.63(11)
Br1 Ni1 P1 C14 131.32(11)
Mn1 Ni1 P1 C14 84.74(12)
S1 Ni1 P1 P2 22.88(18)
S2 Ni1 P1 P2 162.18(3)
Br1 Ni1 P1 P2 -109.13(3)
Mn1 Ni1 P1 P2 -155.71(4)
P1 Ni1 P2 N1 3.37(9)
S1 Ni1 P2 N1 -172.52(9)
S2 Ni1 P2 N1 -78.33(14)
Br1 Ni1 P2 N1 102.68(9)
Mn1 Ni1 P2 N1 158.34(9)
P1 Ni1 P2 C26 115.58(12)
S1 Ni1 P2 C26 -60.31(12)
S2 Ni1 P2 C26 33.88(17)
Br1 Ni1 P2 C26 -145.11(11)
Mn1 Ni1 P2 C26 -89.46(12)
P1 Ni1 P2 C20 -112.79(12)
S1 Ni1 P2 C20 71.32(12)
S2 Ni1 P2 C20 165.51(14)
Br1 Ni1 P2 C20 -13.48(13)
Mn1 Ni1 P2 C20 42.18(13)
S1 Ni1 P2 P1 -175.89(3)
S2 Ni1 P2 P1 -81.70(11)
Br1 Ni1 P2 P1 99.31(3)
Mn1 Ni1 P2 P1 154.97(4)
C8 P1 P2 N1 82.76(17)
C14 P1 P2 N1 -76.00(18)
Ni1 P1 P2 N1 -174.86(13)
N1 P1 P2 C26 75.63(18)
C8 P1 P2 C26 158.39(16)
C14 P1 P2 C26 -0.36(18)
Ni1 P1 P2 C26 -99.22(13)
N1 P1 P2 C20 -75.63(18)
C8 P1 P2 C20 7.12(17)
C14 P1 P2 C20 -151.63(17)
Ni1 P1 P2 C20 109.51(12)
N1 P1 P2 Ni1 174.86(13)
C8 P1 P2 Ni1 -102.39(11)
C14 P1 P2 Ni1 98.86(13)
P2 Ni1 S1 C4 93.42(12)
P1 Ni1 S1 C4 71.4(2)
S2 Ni1 S1 C4 -69.04(12)
Br1 Ni1 S1 C4 -155.12(12)
Mn1 Ni1 S1 C4 -109.80(12)
P2 Ni1 S1 Mn1 -156.78(3)
P1 Ni1 S1 Mn1 -178.83(17)
S2 Ni1 S1 Mn1 40.76(3)
Br1 Ni1 S1 Mn1 -45.32(2)
C2 Mn1 S1 C4 -25.72(16)
C1 Mn1 S1 C4 -116.36(16)
C3 Mn1 S1 C4 122.7(7)
S2 Mn1 S1 C4 64.19(12)
Br1 Mn1 S1 C4 153.07(12)
Ni1 Mn1 S1 C4 102.66(12)
C2 Mn1 S1 Ni1 -128.38(10)
C1 Mn1 S1 Ni1 140.98(11)
C3 Mn1 S1 Ni1 20.1(7)
S2 Mn1 S1 Ni1 -38.48(3)
Br1 Mn1 S1 Ni1 50.41(2)
P2 Ni1 S2 C6 112.44(16)
P1 Ni1 S2 C6 35.35(12)
S1 Ni1 S2 C6 -151.54(12)
Br1 Ni1 S2 C6 -68.50(12)
Mn1 Ni1 S2 C6 -110.46(12)
P2 Ni1 S2 Mn1 -137.10(11)
P1 Ni1 S2 Mn1 145.81(3)
S1 Ni1 S2 Mn1 -41.08(3)
Br1 Ni1 S2 Mn1 41.96(2)
C2 Mn1 S2 C6 -115.28(15)
C1 Mn1 S2 C6 143.6(8)
C3 Mn1 S2 C6 -24.38(15)
S1 Mn1 S2 C6 147.64(11)
Br1 Mn1 S2 C6 62.71(11)
Ni1 Mn1 S2 C6 109.23(11)
C2 Mn1 S2 Ni1 135.50(11)
C1 Mn1 S2 Ni1 34.3(8)
C3 Mn1 S2 Ni1 -133.61(11)
S1 Mn1 S2 Ni1 38.41(3)
Br1 Mn1 S2 Ni1 -46.52(2)
C26 P2 N1 C32 69.9(3)
C20 P2 N1 C32 -41.5(3)
Ni1 P2 N1 C32 -170.4(2)
P1 P2 N1 C32 -166.2(3)
C26 P2 N1 P1 -123.82(14)
C20 P2 N1 P1 124.69(13)
Ni1 P2 N1 P1 -4.15(11)
C8 P1 N1 C32 49.5(3)
C14 P1 N1 C32 -68.7(3)
Ni1 P1 N1 C32 168.9(3)
P2 P1 N1 C32 164.8(3)
C8 P1 N1 P2 -115.30(13)
C14 P1 N1 P2 126.48(14)
Ni1 P1 N1 P2 4.11(11)
C2 Mn1 C1 O1 33(5)
C3 Mn1 C1 O1 -58(5)
S2 Mn1 C1 O1 134(5)
S1 Mn1 C1 O1 130(5)
Br1 Mn1 C1 O1 -145(5)
Ni1 Mn1 C1 O1 165(5)
C1 Mn1 C2 O2 -43(6)
C3 Mn1 C2 O2 47(6)
S2 Mn1 C2 O2 144(6)
S1 Mn1 C2 O2 -138(6)
Br1 Mn1 C2 O2 76(7)
Ni1 Mn1 C2 O2 -179(100)
C2 Mn1 C3 O3 -97(8)
C1 Mn1 C3 O3 -7(8)
S2 Mn1 C3 O3 171(8)
S1 Mn1 C3 O3 114(8)
Br1 Mn1 C3 O3 84(8)
Ni1 Mn1 C3 O3 132(8)
Ni1 S1 C4 C5 -174.5(2)
Mn1 S1 C4 C5 97.2(3)
Ni1 S2 C6 C7 178.7(2)
Mn1 S2 C6 C7 87.5(2)
N1 P1 C8 C13 33.8(3)
C14 P1 C8 C13 153.9(2)
Ni1 P1 C8 C13 -69.5(2)
P2 P1 C8 C13 -8.9(3)
N1 P1 C8 C9 -154.6(2)
C14 P1 C8 C9 -34.5(3)
Ni1 P1 C8 C9 102.0(2)
P2 P1 C8 C9 162.6(2)
C13 C8 C9 C10 -0.9(5)
P1 C8 C9 C10 -172.3(2)
C8 C9 C10 C11 -0.2(5)
C9 C10 C11 C12 0.2(5)
C10 C11 C12 C13 0.8(5)
C11 C12 C13 C8 -1.8(5)
C9 C8 C13 C12 1.8(5)
P1 C8 C13 C12 173.6(2)
N1 P1 C14 C19 86.8(3)
C8 P1 C14 C19 -31.2(3)
Ni1 P1 C14 C19 -166.8(2)
P2 P1 C14 C19 129.5(2)
N1 P1 C14 C15 -94.8(2)
C8 P1 C14 C15 147.1(2)
Ni1 P1 C14 C15 11.5(3)
P2 P1 C14 C15 -52.2(3)
C19 C14 C15 C16 1.8(5)
P1 C14 C15 C16 -176.7(2)
C14 C15 C16 C17 -1.3(5)
C15 C16 C17 C18 -0.5(5)
C16 C17 C18 C19 1.9(5)
C17 C18 C19 C14 -1.4(5)
C15 C14 C19 C18 -0.4(4)
P1 C14 C19 C18 177.9(2)
N1 P2 C20 C21 -119.2(3)
C26 P2 C20 C21 126.6(3)
Ni1 P2 C20 C21 -9.9(3)
P1 P2 C20 C21 -77.2(3)
N1 P2 C20 C25 61.8(3)
C26 P2 C20 C25 -52.4(3)
Ni1 P2 C20 C25 171.0(2)
P1 P2 C20 C25 103.7(3)
C25 C20 C21 C22 0.8(5)
P2 C20 C21 C22 -178.2(2)
C20 C21 C22 C23 -1.5(5)
C21 C22 C23 C24 0.5(5)
C22 C23 C24 C25 1.3(5)
C23 C24 C25 C20 -2.0(5)
C21 C20 C25 C24 0.9(5)
P2 C20 C25 C24 179.9(2)
N1 P2 C26 C31 24.6(3)
C20 P2 C26 C31 139.4(3)
Ni1 P2 C26 C31 -79.8(3)
P1 P2 C26 C31 -17.1(3)
N1 P2 C26 C27 -161.6(2)
C20 P2 C26 C27 -46.7(3)
Ni1 P2 C26 C27 94.0(3)
P1 P2 C26 C27 156.7(2)
C31 C26 C27 C28 -0.2(5)
P2 C26 C27 C28 -174.2(3)
C26 C27 C28 C29 -0.5(6)
C27 C28 C29 C30 0.5(6)
C28 C29 C30 C31 0.3(6)
C27 C26 C31 C30 0.9(5)
P2 C26 C31 C30 174.8(3)
C29 C30 C31 C26 -1.0(6)
P2 N1 C32 C33 -165.8(2)
P1 N1 C32 C33 33.0(4)
N1 C32 C33 C38 -95.2(3)
N1 C32 C33 C34 87.0(3)
C38 C33 C34 C35 1.9(4)
C32 C33 C34 C35 179.8(3)
C33 C34 C35 C36 -0.6(5)
C34 C35 C36 C37 -0.5(5)
C34 C35 C36 C39 -178.6(3)
C35 C36 C37 C38 0.2(5)
C39 C36 C37 C38 178.4(3)
C34 C33 C38 C37 -2.1(4)
C32 C33 C38 C37 179.9(3)
C36 C37 C38 C33 1.1(5)
